data_2016313
loop_
_publ_author_name
'Tafeenko, Viktor A.'
'Panin, Gennady N. '
'Baranov, Andrey N. '
'Bardasov, Ivan N.'
'Aslanov, Leonid A.'

_publ_section_title
;
 Luminescent properties of three structures built from
 3-cyano-4-dicyanomethylene-5-oxo-4,5-dihydro-1<i>H</i>-pyrrol-2-olate
 and cadmium
;
_journal_coeditor_code GA3063
_journal_issue 12
_journal_name_full 'Acta Crystallographica Section C'
_journal_page_first m541
_journal_page_last m547
_journal_paper_doi 10.1107/S0108270107045453
_journal_volume 63
_journal_year 2007
_chemical_formula_iupac '[Cd (C8 H1 N4 O2)2 (H2 O1)4], C4 H8 O2'
_chemical_formula_moiety 'C16 H10 Cd N8 O8, C4 H8 O2'
_chemical_formula_sum 'C20 H18 Cd N8 O10'
_chemical_formula_weight 642.83
_chemical_melting_point 200
_chemical_name_systematic
;
tetraaquabis(3-cyano-4-dicyanomethylene-5-oxo-4,5-dihydro-1H-pyrrol-2-\
olato)cadmium(II) 1,4-dioxane solvate
;
_space_group_IT_number 2
_symmetry_cell_setting triclinic
_symmetry_space_group_name_Hall '-P 1'
_symmetry_space_group_name_H-M 'P -1'
_atom_sites_solution_hydrogens geom
_atom_sites_solution_primary direct
_atom_sites_solution_secondary difmap
_audit_creation_method SHELXL-97
_cell_angle_alpha 84.61(2)
_cell_angle_beta 72.523(10)
_cell_angle_gamma 88.340(10)
_cell_formula_units_Z 1
_cell_length_a 6.9511(10)
_cell_length_b 8.4052(12)
_cell_length_c 11.3293(16)
_cell_measurement_reflns_used 25
_cell_measurement_temperature 295(2)
_cell_measurement_theta_max 17
_cell_measurement_theta_min 12
_cell_volume 628.57(16)
_computing_cell_refinement 'CAD-4 Software (Enraf--Nonius, 1989)'
_computing_data_collection 'CAD-4 Software (Enraf--Nonius, 1989)'
_computing_data_reduction 'XCAD4 (Harms & Wocadlo, 1995)'
_computing_molecular_graphics 'DIAMOND (Brandenburg, 2000)'
_computing_publication_material 'SHELXL97 (Sheldrick, 1997)'
_computing_structure_refinement 'SHELXL97 (Sheldrick, 1997)'
_computing_structure_solution 'SHELXS97 (Sheldrick, 1997)'
_diffrn_ambient_temperature 295(2)
_diffrn_measured_fraction_theta_full 1.000
_diffrn_measured_fraction_theta_max 1.000
_diffrn_measurement_device_type 'Enraf--Nonius CAD-4 diffractometr'
_diffrn_measurement_method 'non-profiled omega scan'
_diffrn_radiation_monochromator graphite
_diffrn_radiation_source 'fine-focus sealed tube'
_diffrn_radiation_type MoK\a
_diffrn_radiation_wavelength 0.71073
_diffrn_reflns_av_R_equivalents 0.0180
_diffrn_reflns_av_sigmaI/netI 0.0891
_diffrn_reflns_limit_h_max 9
_diffrn_reflns_limit_h_min -8
_diffrn_reflns_limit_k_max 11
_diffrn_reflns_limit_k_min -10
_diffrn_reflns_limit_l_max 14
_diffrn_reflns_limit_l_min 0
_diffrn_reflns_number 3173
_diffrn_reflns_theta_full 27.97
_diffrn_reflns_theta_max 27.97
_diffrn_reflns_theta_min 1.89
_diffrn_standards_decay_% 0
_diffrn_standards_interval_time 120
_diffrn_standards_number 2
_exptl_absorpt_coefficient_mu 0.939
_exptl_absorpt_correction_T_max 0.9545
_exptl_absorpt_correction_T_min 0.9119
_exptl_absorpt_correction_type psi-scan
_exptl_absorpt_process_details '(North <i>et al.</i>,  1968)'
_exptl_crystal_colour yellow
_exptl_crystal_density_diffrn 1.698
_exptl_crystal_density_method 'not measured'
_exptl_crystal_description prism
_exptl_crystal_F_000 322
_exptl_crystal_size_max 0.12
_exptl_crystal_size_mid 0.10
_exptl_crystal_size_min 0.06
_refine_diff_density_max 0.610
_refine_diff_density_min -0.585
_refine_ls_extinction_method none
_refine_ls_goodness_of_fit_ref 0.977
_refine_ls_hydrogen_treatment constr
_refine_ls_matrix_type full
_refine_ls_number_parameters 178
_refine_ls_number_reflns 3022
_refine_ls_number_restraints 0
_refine_ls_restrained_S_all 0.977
_refine_ls_R_factor_all 0.0813
_refine_ls_R_factor_gt 0.0525
_refine_ls_shift/su_max 0.000
_refine_ls_shift/su_mean 0.000
_refine_ls_structure_factor_coef Fsqd
_refine_ls_weighting_details 'calc w=1/[\s^2^(Fo^2^)+(0.0463P)^2^+0.0000P] where P=(Fo^2^+2Fc^2^)/3'
_refine_ls_weighting_scheme calc
_refine_ls_wR_factor_gt 0.1017
_refine_ls_wR_factor_ref 0.1141
_reflns_number_gt 2239
_reflns_number_total 3022
_reflns_threshold_expression >\s(I)
_cod_data_source_file ga3063.cif
_cod_data_source_block II
_cod_database_code 2016313
_cod_database_fobs_code 2016313

loop_
_symmetry_equiv_pos_as_xyz
'x, y, z'
'-x, -y, -z'

loop_
_atom_site_type_symbol
_atom_site_label
_atom_site_fract_x
_atom_site_fract_y
_atom_site_fract_z
_atom_site_U_iso_or_equiv
_atom_site_adp_type
_atom_site_calc_flag
_atom_site_refinement_flags
_atom_site_occupancy
Cd Cd1 0.5000 0.0000 0.0000 0.03332(17) Uani d S 1
O O3 0.3370(6) -0.2322(5) 0.0978(3) 0.0579(11) Uani d . 1
H H3 0.2477 -0.2510 0.0676 0.087 Uiso calc R 1
H H31 0.2876 -0.2518 0.1721 0.087 Uiso d R 1
O O4 0.2291(5) 0.0481(4) -0.0705(3) 0.0468(9) Uani d . 1
H H4 0.2630 0.0423 -0.1458 0.070 Uiso calc R 1
H H41 0.1421 0.1041 -0.0290 0.070 Uiso d R 1
O O1 0.5446(5) 0.3899(4) 0.3587(3) 0.0418(9) Uani d . 1
O O2 -0.0541(5) 0.3671(4) 0.6675(3) 0.0408(8) Uani d . 1
O O5 0.0097(6) 0.3353(4) -0.0179(3) 0.0541(10) Uani d . 1
N N1 0.2619(5) 0.4037(4) 0.5291(3) 0.0325(9) Uani d . 1
H H1 0.3106 0.4648 0.5698 0.039 Uiso calc R 1
N N2 -0.1640(7) 0.0189(6) 0.3015(4) 0.0586(13) Uani d . 1
N N3 -0.4517(6) 0.1976(6) 0.6624(4) 0.0557(13) Uani d . 1
N N4 0.3521(6) 0.1407(5) 0.1661(4) 0.0441(11) Uani d . 1
C C2 0.3692(7) 0.3535(5) 0.4139(4) 0.0311(10) Uani d . 1
C C3 0.2333(6) 0.2555(5) 0.3777(4) 0.0275(9) Uani d . 1
C C4 0.0468(6) 0.2481(5) 0.4687(4) 0.0255(9) Uani d . 1
C C5 0.0723(6) 0.3449(5) 0.5693(4) 0.0287(9) Uani d . 1
C C6 -0.1317(6) 0.1765(5) 0.4772(4) 0.0309(10) Uani d . 1
C C7 -0.3077(7) 0.1891(6) 0.5807(5) 0.0385(11) Uani d . 1
C C8 -0.1516(7) 0.0885(6) 0.3808(5) 0.0365(11) Uani d . 1
C C9 0.2952(6) 0.1913(5) 0.2616(4) 0.0312(10) Uani d . 1
C C10 0.1645(9) 0.4441(7) -0.0896(6) 0.0581(16) Uani d . 1
H H10A 0.2231 0.4081 -0.1717 0.070 Uiso calc R 1
H H10B 0.2704 0.4453 -0.0500 0.070 Uiso calc R 1
C C11 -0.0832(10) 0.3915(7) 0.1012(5) 0.0615(17) Uani d . 1
H H11A 0.0152 0.3911 0.1465 0.074 Uiso calc R 1
H H11B -0.1919 0.3199 0.1481 0.074 Uiso calc R 1

loop_
_atom_site_aniso_label
_atom_site_aniso_U_11
_atom_site_aniso_U_22
_atom_site_aniso_U_33
_atom_site_aniso_U_12
_atom_site_aniso_U_13
_atom_site_aniso_U_23
Cd1 0.0316(3) 0.0416(3) 0.0273(3) -0.0017(2) -0.0055(2) -0.0164(2)
O3 0.069(3) 0.061(3) 0.041(2) -0.021(2) -0.0107(19) -0.0009(19)
O4 0.0417(19) 0.063(2) 0.041(2) 0.0131(17) -0.0167(16) -0.0197(18)
O1 0.0326(17) 0.059(2) 0.0311(18) -0.0125(16) -0.0006(14) -0.0183(16)
O2 0.0361(18) 0.053(2) 0.0296(17) -0.0089(16) 0.0006(14) -0.0165(16)
O5 0.065(3) 0.040(2) 0.045(2) -0.0070(18) 0.0026(19) -0.0060(17)
N1 0.032(2) 0.043(2) 0.0238(19) -0.0101(17) -0.0064(16) -0.0133(17)
N2 0.066(3) 0.071(3) 0.049(3) -0.019(3) -0.026(2) -0.020(3)
N3 0.033(2) 0.084(4) 0.045(3) -0.006(2) -0.003(2) -0.009(3)
N4 0.040(2) 0.056(3) 0.036(2) -0.001(2) -0.0063(19) -0.020(2)
C2 0.032(2) 0.033(2) 0.027(2) -0.0028(19) -0.0040(19) -0.0112(19)
C3 0.026(2) 0.031(2) 0.027(2) -0.0025(18) -0.0061(18) -0.0115(18)
C4 0.026(2) 0.028(2) 0.023(2) -0.0001(17) -0.0072(17) -0.0055(17)
C5 0.031(2) 0.031(2) 0.024(2) -0.0018(19) -0.0070(18) -0.0066(18)
C6 0.029(2) 0.037(3) 0.027(2) -0.0038(19) -0.0081(18) -0.0069(19)
C7 0.039(3) 0.045(3) 0.036(3) -0.007(2) -0.017(2) -0.003(2)
C8 0.032(2) 0.040(3) 0.039(3) -0.009(2) -0.012(2) -0.002(2)
C9 0.028(2) 0.037(3) 0.029(2) -0.0013(19) -0.0072(19) -0.006(2)
C10 0.050(3) 0.054(4) 0.054(4) 0.004(3) 0.008(3) -0.001(3)
C11 0.071(4) 0.055(4) 0.044(3) 0.002(3) 0.003(3) 0.002(3)

loop_
_atom_type_symbol
_atom_type_description
_atom_type_scat_dispersion_real
_atom_type_scat_dispersion_imag
_atom_type_scat_source
C C 0.0033 0.0016 'International Tables Vol C Tables 4.2.6.8 and 6.1.1.4'
H H 0.0000 0.0000 'International Tables Vol C Tables 4.2.6.8 and 6.1.1.4'
Cd Cd -0.8075 1.2024 'International Tables Vol C Tables 4.2.6.8 and 6.1.1.4'
N N 0.0061 0.0033 'International Tables Vol C Tables 4.2.6.8 and 6.1.1.4'
O O 0.0106 0.0060 'International Tables Vol C Tables 4.2.6.8 and 6.1.1.4'

loop_
_geom_angle_atom_site_label_1
_geom_angle_atom_site_label_2
_geom_angle_atom_site_label_3
_geom_angle_site_symmetry_1
_geom_angle_site_symmetry_3
_geom_angle
_geom_angle_publ_flag
O4 Cd1 O4 2_655 . 180.0(2) ?
O4 Cd1 N4 2_655 . 90.01(13) ?
O4 Cd1 N4 . . 89.99(13) y
O4 Cd1 N4 2_655 2_655 89.99(13) ?
O4 Cd1 N4 . 2_655 90.01(13) ?
N4 Cd1 N4 . 2_655 180.0(3) ?
O4 Cd1 O3 2_655 2_655 85.77(14) ?
O4 Cd1 O3 . 2_655 94.23(14) ?
N4 Cd1 O3 . 2_655 87.34(14) ?
N4 Cd1 O3 2_655 2_655 92.66(14) ?
O4 Cd1 O3 2_655 . 94.23(14) ?
O4 Cd1 O3 . . 85.77(14) y
N4 Cd1 O3 . . 92.66(14) y
N4 Cd1 O3 2_655 . 87.34(14) ?
O3 Cd1 O3 2_655 . 180.00(18) ?
Cd1 O3 H3 . . 109.5 ?
Cd1 O3 H31 . . 126.0 ?
H3 O3 H31 . . 105.1 ?
Cd1 O4 H4 . . 109.5 ?
Cd1 O4 H41 . . 115.1 ?
H4 O4 H41 . . 128.4 ?
C11 O5 C10 . . 109.6(4) ?
C5 N1 C2 . . 111.9(3) ?
C5 N1 H1 . . 124.0 ?
C2 N1 H1 . . 124.0 ?
C9 N4 Cd1 . . 167.1(4) ?
O1 C2 N1 . . 124.2(4) ?
O1 C2 C3 . . 129.4(4) ?
N1 C2 C3 . . 106.4(4) ?
C4 C3 C9 . . 129.9(4) ?
C4 C3 C2 . . 109.7(4) ?
C9 C3 C2 . . 120.3(4) ?
C6 C4 C3 . . 132.6(4) ?
C6 C4 C5 . . 122.4(4) ?
C3 C4 C5 . . 105.0(3) ?
O2 C5 N1 . . 126.3(4) ?
O2 C5 C4 . . 126.8(4) ?
N1 C5 C4 . . 106.9(3) ?
C4 C6 C8 . . 121.0(4) ?
C4 C6 C7 . . 122.4(4) ?
C8 C6 C7 . . 116.6(4) ?
N3 C7 C6 . . 178.4(5) ?
N2 C8 C6 . . 178.6(5) ?
N4 C9 C3 . . 177.8(5) ?
O5 C10 C11 . 2_565 111.2(5) ?
O5 C10 H10A . . 109.4 ?
C11 C10 H10A 2_565 . 109.4 ?
O5 C10 H10B . . 109.4 ?
C11 C10 H10B 2_565 . 109.4 ?
H10A C10 H10B . . 108.0 ?
O5 C11 C10 . 2_565 111.3(5) ?
O5 C11 H11A . . 109.4 ?
C10 C11 H11A 2_565 . 109.4 ?
O5 C11 H11B . . 109.4 ?
C10 C11 H11B 2_565 . 109.4 ?
H11A C11 H11B . . 108.0 ?

loop_
_geom_bond_atom_site_label_1
_geom_bond_atom_site_label_2
_geom_bond_site_symmetry_2
_geom_bond_distance
_geom_bond_publ_flag
Cd1 O4 2_655 2.269(3) ?
Cd1 O4 . 2.269(3) y
Cd1 N4 . 2.276(4) y
Cd1 N4 2_655 2.276(4) ?
Cd1 O3 2_655 2.300(4) ?
Cd1 O3 . 2.300(4) y
O3 H3 . 0.8200 ?
O3 H31 . 0.8104 ?
O4 H4 . 0.8200 ?
O4 H41 . 0.8137 ?
O1 C2 . 1.224(5) ?
O2 C5 . 1.219(5) ?
O5 C11 . 1.428(6) ?
O5 C10 . 1.431(6) ?
N1 C5 . 1.350(5) ?
N1 C2 . 1.392(5) ?
N1 H1 . 0.8600 ?
N2 C8 . 1.142(6) ?
N3 C7 . 1.147(6) ?
N4 C9 . 1.153(5) ?
C2 C3 . 1.442(6) ?
C3 C4 . 1.392(5) ?
C3 C9 . 1.409(6) ?
C4 C6 . 1.368(6) ?
C4 C5 . 1.515(6) ?
C6 C8 . 1.417(6) ?
C6 C7 . 1.427(6) ?
C10 C11 2_565 1.488(8) ?
C10 H10A . 0.9700 ?
C10 H10B . 0.9700 ?
C11 C10 2_565 1.488(8) ?
C11 H11A . 0.9700 ?
C11 H11B . 0.9700 ?

loop_
_geom_hbond_atom_site_label_D
_geom_hbond_atom_site_label_H
_geom_hbond_atom_site_label_A
_geom_hbond_site_symmetry_A
_geom_hbond_distance_DH
_geom_hbond_distance_HA
_geom_hbond_distance_DA
_geom_hbond_angle_DHA
O4 H41 O5 . 0.81 2.12 2.831(5) 145.3
N1 H1 O1 2_666 0.86 1.98 2.831(5) 171.8
O3 H3 O5 2 0.82 2.18 2.993(6) 168.9
O4 H4 N2 2 0.82 2.18 2.893(5) 145.0
O3 H31 O2 2_556 0.81 2.21 2.940(5) 150.9
